data_2228465
loop_
_publ_author_name
'Jasinski, Jerry P.'
'Butcher, Ray J.'
'Siddegowda, M. S.'
'Yathirajan, H. S.'
'Ramesha, A. R.'

_publ_section_title
;
 1-[2-(2-Bromophenyl)ethyl]-4-chloro-2-nitrobenzene
;
_journal_coeditor_code LH5167
_journal_issue 12
_journal_name_full 'Acta Crystallographica Section E'
_journal_page_first o3358
_journal_paper_doi 10.1107/S1600536810049226
_journal_volume 66
_journal_year 2010
_chemical_formula_iupac 'C14 H11 Br Cl N O2'
_chemical_formula_moiety 'C14 H11 Br Cl N O2'
_chemical_formula_sum 'C14 H11 Br Cl N O2'
_chemical_formula_weight 340.60
_chemical_name_systematic
;
1-[2-(2-Bromophenyl)ethyl]-4-chloro-2-nitrobenzene
;
_space_group_IT_number 33
_symmetry_cell_setting orthorhombic
_symmetry_space_group_name_Hall 'P 2c -2n'
_symmetry_space_group_name_H-M 'P n a 21'
_atom_sites_solution_hydrogens geom
_atom_sites_solution_primary direct
_atom_sites_solution_secondary difmap
_cell_angle_alpha 90.00
_cell_angle_beta 90.00
_cell_angle_gamma 90.00
_cell_formula_units_Z 4
_cell_length_a 15.7756(4)
_cell_length_b 7.3795(2)
_cell_length_c 11.5236(3)
_cell_measurement_reflns_used 2576
_cell_measurement_temperature 150(2)
_cell_measurement_theta_max 73.7951
_cell_measurement_theta_min 4.7483
_cell_volume 1341.53(6)
_computing_cell_refinement '<i>CrysAlis PRO</i> (Oxford Diffraction, 2007)'
_computing_data_collection '<i>CrysAlis PRO</i> (Oxford Diffraction, 2007)'
_computing_data_reduction '<i>CrysAlis RED</i> (Oxford Diffraction, 2007)'
_computing_molecular_graphics '<i>SHELXTL</i> (Sheldrick, 2008)'
_computing_publication_material '<i>SHELXTL</i> (Sheldrick, 2008)'
_computing_structure_refinement '<i>SHELXL97</i> (Sheldrick, 2008)'
_computing_structure_solution '<i>SHELXS97</i> (Sheldrick, 2008)'
_diffrn_ambient_temperature 150(2)
_diffrn_detector_area_resol_mean 10.5081
_diffrn_measured_fraction_theta_full 0.998
_diffrn_measured_fraction_theta_max 0.971
_diffrn_measurement_device_type 'Oxford Diffraction Xcalibur Ruby Gemini'
_diffrn_measurement_method \w
_diffrn_radiation_monochromator graphite
_diffrn_radiation_source 'Enhance (Cu) X-ray Source'
_diffrn_radiation_type CuK\a
_diffrn_radiation_wavelength 1.54184
_diffrn_reflns_av_R_equivalents 0.0207
_diffrn_reflns_av_sigmaI/netI 0.0176
_diffrn_reflns_limit_h_max 19
_diffrn_reflns_limit_h_min -13
_diffrn_reflns_limit_k_max 8
_diffrn_reflns_limit_k_min -8
_diffrn_reflns_limit_l_max 13
_diffrn_reflns_limit_l_min -11
_diffrn_reflns_number 3043
_diffrn_reflns_theta_full 67.50
_diffrn_reflns_theta_max 73.96
_diffrn_reflns_theta_min 5.61
_exptl_absorpt_coefficient_mu 5.989
_exptl_absorpt_correction_T_max 1.00000
_exptl_absorpt_correction_T_min 0.65494
_exptl_absorpt_correction_type multi-scan
_exptl_absorpt_process_details
;
(CrysAlisRED; Oxford Diffraction, 2007)
;
_exptl_crystal_colour 'pale yellow'
_exptl_crystal_density_diffrn 1.686
_exptl_crystal_density_method 'not measured'
_exptl_crystal_description plate
_exptl_crystal_F_000 680
_exptl_crystal_size_max 0.47
_exptl_crystal_size_mid 0.35
_exptl_crystal_size_min 0.12
_refine_diff_density_max 0.511
_refine_diff_density_min -0.356
_refine_ls_abs_structure_details 'Flack (1983), 472 Friedel pairs'
_refine_ls_abs_structure_Flack 0.04(2)
_refine_ls_extinction_method none
_refine_ls_goodness_of_fit_ref 1.076
_refine_ls_hydrogen_treatment constr
_refine_ls_matrix_type full
_refine_ls_number_parameters 172
_refine_ls_number_reflns 1901
_refine_ls_number_restraints 1
_refine_ls_restrained_S_all 1.076
_refine_ls_R_factor_all 0.0319
_refine_ls_R_factor_gt 0.0306
_refine_ls_shift/su_max 0.001
_refine_ls_shift/su_mean 0.000
_refine_ls_structure_factor_coef Fsqd
_refine_ls_weighting_details 'calc w=1/[\s^2^(Fo^2^)+(0.0600P)^2^+0.3149P] where P=(Fo^2^+2Fc^2^)/3'
_refine_ls_weighting_scheme calc
_refine_ls_wR_factor_gt 0.0833
_refine_ls_wR_factor_ref 0.0842
_reflns_number_gt 1839
_reflns_number_total 1901
_reflns_threshold_expression I>2sigma(I)
_cod_data_source_file lh5167.cif
_cod_data_source_block I
_cod_database_code 2228465
_cod_database_fobs_code 2228465

loop_
_symmetry_equiv_pos_as_xyz
'x, y, z'
'-x, -y, z+1/2'
'-x+1/2, y+1/2, z+1/2'
'x+1/2, -y+1/2, z'

loop_
_atom_site_type_symbol
_atom_site_label
_atom_site_fract_x
_atom_site_fract_y
_atom_site_fract_z
_atom_site_U_iso_or_equiv
_atom_site_adp_type
_atom_site_calc_flag
_atom_site_refinement_flags
_atom_site_occupancy
_atom_site_disorder_assembly
_atom_site_disorder_group
Br Br 0.18735(2) 0.86647(5) -0.24466(4) 0.03870(15) Uani d . 1 . .
Cl Cl 0.01563(7) 0.92827(15) 0.48765(11) 0.0500(3) Uani d . 1 . .
O O1 0.36114(15) 0.8900(4) 0.2328(3) 0.0367(7) Uani d . 1 . .
O O2 0.3344(2) 0.8808(4) 0.4162(3) 0.0452(7) Uani d . 1 . .
N N1 0.31207(17) 0.8805(4) 0.3146(4) 0.0272(7) Uani d . 1 . .
C C1 0.3270(2) 0.9177(5) -0.0882(4) 0.0258(7) Uani d . 1 . .
C C2 0.3041(2) 0.8721(5) -0.2013(4) 0.0283(8) Uani d . 1 . .
C C3 0.3634(3) 0.8310(5) -0.2862(4) 0.0366(9) Uani d . 1 . .
H H3A 0.3458 0.8004 -0.3626 0.044 Uiso calc R 1 . .
C C4 0.4477(3) 0.8353(5) -0.2583(5) 0.0419(11) Uani d . 1 . .
H H4A 0.4890 0.8085 -0.3157 0.050 Uiso calc R 1 . .
C C5 0.4730(3) 0.8786(5) -0.1466(4) 0.0379(10) Uani d . 1 . .
H H5A 0.5315 0.8804 -0.1275 0.046 Uiso calc R 1 . .
C C6 0.4135(2) 0.9190(5) -0.0635(4) 0.0315(8) Uani d . 1 . .
H H6A 0.4317 0.9486 0.0127 0.038 Uiso calc R 1 . .
C C7 0.2645(2) 0.9579(4) 0.0073(3) 0.0270(7) Uani d . 1 . .
H H7A 0.2126 1.0118 -0.0264 0.032 Uiso calc R 1 . .
H H7B 0.2894 1.0468 0.0618 0.032 Uiso calc R 1 . .
C C8 0.2413(2) 0.7822(4) 0.0736(3) 0.0244(6) Uani d . 1 . .
H H8A 0.2090 0.7010 0.0215 0.029 Uiso calc R 1 . .
H H8B 0.2941 0.7186 0.0963 0.029 Uiso calc R 1 . .
C C9 0.18952(19) 0.8201(5) 0.1804(3) 0.0226(7) Uani d . 1 . .
C C10 0.2198(2) 0.8680(4) 0.2905(3) 0.0203(6) Uani d . 1 . .
C C11 0.1674(2) 0.9012(5) 0.3857(3) 0.0268(7) Uani d . 1 . .
H H11A 0.1905 0.9317 0.4593 0.032 Uiso calc R 1 . .
C C12 0.0819(3) 0.8884(5) 0.3697(4) 0.0309(8) Uani d . 1 . .
C C13 0.0477(2) 0.8412(4) 0.2638(6) 0.0353(8) Uani d . 1 . .
H H13A -0.0120 0.8321 0.2543 0.042 Uiso calc R 1 . .
C C14 0.1010(2) 0.8078(5) 0.1726(3) 0.0285(7) Uani d . 1 . .
H H14A 0.0767 0.7745 0.1002 0.034 Uiso calc R 1 . .

loop_
_atom_site_aniso_label
_atom_site_aniso_U_11
_atom_site_aniso_U_22
_atom_site_aniso_U_33
_atom_site_aniso_U_12
_atom_site_aniso_U_13
_atom_site_aniso_U_23
Br 0.0430(2) 0.0377(2) 0.0354(2) -0.00382(15) -0.0082(2) 0.0031(2)
Cl 0.0498(6) 0.0514(5) 0.0486(6) 0.0055(5) 0.0305(5) 0.0064(5)
O1 0.0212(10) 0.0559(15) 0.0331(18) 0.0000(10) 0.0030(11) -0.0015(12)
O2 0.0398(14) 0.066(2) 0.0297(16) -0.0066(13) -0.0109(14) 0.0040(14)
N1 0.0258(16) 0.0237(15) 0.032(2) -0.0007(11) -0.0051(13) 0.0018(13)
C1 0.0401(17) 0.0139(14) 0.0234(18) -0.0017(12) 0.0040(14) -0.0001(13)
C2 0.0379(19) 0.0214(17) 0.0256(18) -0.0019(13) 0.0027(14) 0.0008(12)
C3 0.062(3) 0.0214(15) 0.0261(18) -0.0024(16) 0.0109(17) 0.0031(14)
C4 0.050(2) 0.0329(17) 0.042(3) 0.0008(15) 0.024(2) 0.0017(19)
C5 0.036(2) 0.0307(19) 0.047(3) -0.0015(14) 0.0067(18) 0.0013(17)
C6 0.0378(18) 0.0233(15) 0.033(2) -0.0034(14) 0.0025(15) 0.0012(15)
C7 0.0364(16) 0.0208(14) 0.0238(17) 0.0064(13) 0.0037(14) -0.0006(12)
C8 0.0289(16) 0.0196(14) 0.0247(15) 0.0023(12) 0.0003(12) -0.0021(12)
C9 0.0267(18) 0.0149(14) 0.0262(19) 0.0006(11) 0.0007(13) -0.0024(14)
C10 0.0262(16) 0.0136(14) 0.0210(17) -0.0002(11) 0.0004(12) 0.0021(9)
C11 0.0349(18) 0.0198(15) 0.0257(19) 0.0010(13) 0.0029(15) 0.0018(14)
C12 0.0359(19) 0.0255(17) 0.0312(19) 0.0023(13) 0.0181(16) 0.0054(14)
C13 0.0232(14) 0.0319(17) 0.051(2) -0.0028(12) 0.003(2) 0.005(2)
C14 0.0261(16) 0.0273(16) 0.0322(19) -0.0031(13) -0.0055(14) -0.0010(15)

loop_
_atom_type_symbol
_atom_type_description
_atom_type_scat_dispersion_real
_atom_type_scat_dispersion_imag
_atom_type_scat_source
C C 0.0181 0.0091 'International Tables Vol C Tables 4.2.6.8 and 6.1.1.4'
H H 0.0000 0.0000 'International Tables Vol C Tables 4.2.6.8 and 6.1.1.4'
N N 0.0311 0.0180 'International Tables Vol C Tables 4.2.6.8 and 6.1.1.4'
O O 0.0492 0.0322 'International Tables Vol C Tables 4.2.6.8 and 6.1.1.4'
Br Br -0.6763 1.2805 'International Tables Vol C Tables 4.2.6.8 and 6.1.1.4'
Cl Cl 0.3639 0.7018 'International Tables Vol C Tables 4.2.6.8 and 6.1.1.4'

loop_
_geom_angle_atom_site_label_1
_geom_angle_atom_site_label_2
_geom_angle_atom_site_label_3
_geom_angle_site_symmetry_1
_geom_angle_site_symmetry_3
_geom_angle
_geom_angle_publ_flag
O1 N1 O2 . . 123.8(3) ?
O1 N1 C10 . . 118.7(3) ?
O2 N1 C10 . . 117.5(3) ?
C2 C1 C6 . . 116.6(4) ?
C2 C1 C7 . . 124.1(3) ?
C6 C1 C7 . . 119.3(3) ?
C3 C2 C1 . . 122.5(4) ?
C3 C2 Br . . 117.5(4) ?
C1 C2 Br . . 120.0(3) ?
C4 C3 C2 . . 119.0(4) ?
C4 C3 H3A . . 120.5 ?
C2 C3 H3A . . 120.5 ?
C3 C4 C5 . . 120.3(4) ?
C3 C4 H4A . . 119.9 ?
C5 C4 H4A . . 119.9 ?
C6 C5 C4 . . 120.1(4) ?
C6 C5 H5A . . 120.0 ?
C4 C5 H5A . . 120.0 ?
C5 C6 C1 . . 121.6(4) ?
C5 C6 H6A . . 119.2 ?
C1 C6 H6A . . 119.2 ?
C1 C7 C8 . . 110.5(3) ?
C1 C7 H7A . . 109.6 ?
C8 C7 H7A . . 109.6 ?
C1 C7 H7B . . 109.6 ?
C8 C7 H7B . . 109.6 ?
H7A C7 H7B . . 108.1 ?
C9 C8 C7 . . 112.1(3) ?
C9 C8 H8A . . 109.2 ?
C7 C8 H8A . . 109.2 ?
C9 C8 H8B . . 109.2 ?
C7 C8 H8B . . 109.2 ?
H8A C8 H8B . . 107.9 ?
C10 C9 C14 . . 114.4(3) ?
C10 C9 C8 . . 127.1(3) ?
C14 C9 C8 . . 118.5(3) ?
C11 C10 C9 . . 123.7(3) ?
C11 C10 N1 . . 115.0(3) ?
C9 C10 N1 . . 121.3(3) ?
C12 C11 C10 . . 117.9(4) ?
C12 C11 H11A . . 121.1 ?
C10 C11 H11A . . 121.1 ?
C11 C12 C13 . . 121.5(4) ?
C11 C12 Cl . . 118.5(4) ?
C13 C12 Cl . . 120.0(3) ?
C14 C13 C12 . . 119.0(3) ?
C14 C13 H13A . . 120.5 ?
C12 C13 H13A . . 120.5 ?
C13 C14 C9 . . 123.5(4) ?
C13 C14 H14A . . 118.3 ?
C9 C14 H14A . . 118.3 ?

loop_
_geom_bond_atom_site_label_1
_geom_bond_atom_site_label_2
_geom_bond_site_symmetry_2
_geom_bond_distance
_geom_bond_publ_flag
Br C2 . 1.909(4) ?
Cl C12 . 1.739(4) ?
O1 N1 . 1.222(5) ?
O2 N1 . 1.222(6) ?
N1 C10 . 1.485(4) ?
C1 C2 . 1.393(6) ?
C1 C6 . 1.393(5) ?
C1 C7 . 1.507(5) ?
C2 C3 . 1.388(6) ?
C3 C4 . 1.368(6) ?
C3 H3A . 0.9500 ?
C4 C5 . 1.385(8) ?
C4 H4A . 0.9500 ?
C5 C6 . 1.374(6) ?
C5 H5A . 0.9500 ?
C6 H6A . 0.9500 ?
C7 C8 . 1.549(4) ?
C7 H7A . 0.9900 ?
C7 H7B . 0.9900 ?
C8 C9 . 1.503(5) ?
C8 H8A . 0.9900 ?
C8 H8B . 0.9900 ?
C9 C10 . 1.401(5) ?
C9 C14 . 1.403(4) ?
C10 C11 . 1.395(5) ?
C11 C12 . 1.365(6) ?
C11 H11A . 0.9500 ?
C12 C13 . 1.379(8) ?
C13 C14 . 1.368(6) ?
C13 H13A . 0.9500 ?
C14 H14A . 0.9500 ?

loop_
_geom_hbond_atom_site_label_D
_geom_hbond_atom_site_label_H
_geom_hbond_atom_site_label_A
_geom_hbond_site_symmetry_A
_geom_hbond_distance_DH
_geom_hbond_distance_HA
_geom_hbond_distance_DA
_geom_hbond_angle_DHA
C3 H3A O2 1_554 0.95 2.62 3.479(6) 150.0
C13 H13A O1 4_465 0.95 2.60 3.421(4) 144.9

loop_
_geom_torsion_atom_site_label_1
_geom_torsion_atom_site_label_2
_geom_torsion_atom_site_label_3
_geom_torsion_atom_site_label_4
_geom_torsion_site_symmetry_1
_geom_torsion_site_symmetry_2
_geom_torsion_site_symmetry_3
_geom_torsion_site_symmetry_4
_geom_torsion
_geom_torsion_publ_flag
C6 C1 C2 C3 . . . . -0.4(5) ?
C7 C1 C2 C3 . . . . -178.2(3) ?
C6 C1 C2 Br . . . . -179.9(2) ?
C7 C1 C2 Br . . . . 2.4(5) ?
C1 C2 C3 C4 . . . . 0.0(6) ?
Br C2 C3 C4 . . . . 179.4(3) ?
C2 C3 C4 C5 . . . . 0.5(6) ?
C3 C4 C5 C6 . . . . -0.6(6) ?
C4 C5 C6 C1 . . . . 0.1(6) ?
C2 C1 C6 C5 . . . . 0.4(5) ?
C7 C1 C6 C5 . . . . 178.3(3) ?
C2 C1 C7 C8 . . . . 90.2(4) ?
C6 C1 C7 C8 . . . . -87.5(4) ?
C1 C7 C8 C9 . . . . 171.4(3) ?
C7 C8 C9 C10 . . . . -84.5(4) ?
C7 C8 C9 C14 . . . . 95.5(4) ?
C14 C9 C10 C11 . . . . 0.0(5) ?
C8 C9 C10 C11 . . . . 180.0(3) ?
C14 C9 C10 N1 . . . . 177.8(3) ?
C8 C9 C10 N1 . . . . -2.2(5) ?
O1 N1 C10 C11 . . . . -165.3(3) ?
O2 N1 C10 C11 . . . . 14.7(5) ?
O1 N1 C10 C9 . . . . 16.7(5) ?
O2 N1 C10 C9 . . . . -163.3(3) ?
C9 C10 C11 C12 . . . . -0.9(5) ?
N1 C10 C11 C12 . . . . -178.8(3) ?
C10 C11 C12 C13 . . . . 1.1(6) ?
C10 C11 C12 Cl . . . . 179.7(3) ?
C11 C12 C13 C14 . . . . -0.4(6) ?
Cl C12 C13 C14 . . . . -179.0(3) ?
C12 C13 C14 C9 . . . . -0.5(6) ?
C10 C9 C14 C13 . . . . 0.7(5) ?
C8 C9 C14 C13 . . . . -179.3(3) ?
